data_4071984
loop_
_publ_author_name
'Deacon, Glen B.'
'Forsyth, Craig M.'
'Jaroschik, Florian'
'Junk, Peter C.'
'Kay, Danielle L.'
'Maschmeyer, Thomas'
'Masters, Anthony F.'
'Wang, Jun'
'Field, Leslie D.'

_publ_section_title
;
 Accessing Decaphenylmetallocenes of Ytterbium, Calcium, and Barium by
 Desolvation of Solvent-Separated Ion Pairs: Overcoming Adverse Solubility
 Properties#
;
_journal_issue 18
_journal_name_full Organometallics
_journal_page_first 4772
_journal_paper_doi 10.1021/om800501z
_journal_volume 27
_journal_year 2008
_chemical_formula_moiety '2(C24 H48 O6 Yb), 4(C35 H25), 7(C4 H8 O)'
_chemical_formula_sum 'C216 H252 O19 Yb2'
_chemical_formula_weight 3498.26
_chemical_name_systematic
; 
 ? 
;
_space_group_IT_number 2
_symmetry_cell_setting triclinic
_symmetry_space_group_name_Hall '-P 1'
_symmetry_space_group_name_H-M 'P -1'
_atom_sites_solution_hydrogens geom
_atom_sites_solution_primary direct
_atom_sites_solution_secondary difmap
_audit_creation_method SHELXL-97
_cell_angle_alpha 79.845(1)
_cell_angle_beta 75.352(1)
_cell_angle_gamma 88.167(1)
_cell_formula_units_Z 1
_cell_length_a 14.1148(2)
_cell_length_b 14.1430(2)
_cell_length_c 24.0136(6)
_cell_measurement_temperature 123(2)
_cell_volume 4564.87(15)
_computing_cell_refinement DENZO-SMN
_computing_data_collection COLLECT
_computing_data_reduction DENZO-SMN
_computing_molecular_graphics X-Seed
_computing_publication_material CIFTAB
_computing_structure_refinement 'SHELXL-97 (Sheldrick, 1997)'
_computing_structure_solution 'SHELXS-97 (Sheldrick, 1990)'
_diffrn_ambient_temperature 123(2)
_diffrn_measured_fraction_theta_full 0.988
_diffrn_measured_fraction_theta_max 0.988
_diffrn_measurement_device_type 'Nonius KAPPA CCD'
_diffrn_measurement_method 'phi and omega scans'
_diffrn_radiation_monochromator graphite
_diffrn_radiation_source 'fine-focus sealed tube'
_diffrn_radiation_type MoK\a
_diffrn_radiation_wavelength 0.71073
_diffrn_reflns_av_R_equivalents 0.0968
_diffrn_reflns_av_sigmaI/netI 0.1060
_diffrn_reflns_limit_h_max 16
_diffrn_reflns_limit_h_min -16
_diffrn_reflns_limit_k_max 16
_diffrn_reflns_limit_k_min -16
_diffrn_reflns_limit_l_max 28
_diffrn_reflns_limit_l_min -28
_diffrn_reflns_number 50345
_diffrn_reflns_theta_full 25.00
_diffrn_reflns_theta_max 25.00
_diffrn_reflns_theta_min 2.66
_diffrn_standards_number 0
_exptl_absorpt_coefficient_mu 1.083
_exptl_absorpt_correction_T_max 0.90
_exptl_absorpt_correction_T_min 0.70
_exptl_absorpt_correction_type multi-scan
_exptl_absorpt_process_details SORTAV
_exptl_crystal_colour yellow
_exptl_crystal_density_diffrn 1.273
_exptl_crystal_density_method 'not measured'
_exptl_crystal_description prism
_exptl_crystal_F_000 1840
_exptl_crystal_size_max 0.30
_exptl_crystal_size_mid 0.25
_exptl_crystal_size_min 0.10
_refine_diff_density_max 1.029
_refine_diff_density_min -0.866
_refine_diff_density_rms 0.104
_refine_ls_extinction_method none
_refine_ls_goodness_of_fit_ref 1.014
_refine_ls_hydrogen_treatment constr
_refine_ls_matrix_type full
_refine_ls_number_parameters 1088
_refine_ls_number_reflns 15873
_refine_ls_number_restraints 2
_refine_ls_restrained_S_all 1.015
_refine_ls_R_factor_all 0.0880
_refine_ls_R_factor_gt 0.0516
_refine_ls_shift/su_max 0.000
_refine_ls_shift/su_mean 0.000
_refine_ls_structure_factor_coef Fsqd
_refine_ls_weighting_details 'calc w=1/[\s^2^(Fo^2^)+(0.0508P)^2^+0.0000P] where P=(Fo^2^+2Fc^2^)/3'
_refine_ls_weighting_scheme calc
_refine_ls_wR_factor_gt 0.1006
_refine_ls_wR_factor_ref 0.1130
_reflns_number_gt 11479
_reflns_number_total 15873
_reflns_threshold_expression >2sigma(I)
_cod_data_source_file om800501z_si_004.cif
_cod_data_source_block ybph52ab
_cod_original_sg_symbol_H-M P-1
_cod_database_code 4071984

loop_
_symmetry_equiv_pos_as_xyz
'x, y, z'
'-x, -y, -z'

loop_
_atom_site_label
_atom_site_type_symbol
_atom_site_fract_x
_atom_site_fract_y
_atom_site_fract_z
_atom_site_U_iso_or_equiv
_atom_site_adp_type
_atom_site_occupancy
_atom_site_symmetry_multiplicity
_atom_site_calc_flag
_atom_site_refinement_flags
_atom_site_disorder_assembly
_atom_site_disorder_group
Yb1 Yb -0.386370(14) -0.190490(14) 0.256880(9) 0.02431(8) Uani 1 1 d . . .
O1 O -0.3697(2) -0.3092(2) 0.33804(12) 0.0277(8) Uani 1 1 d . . .
O2 O -0.4003(2) -0.0729(2) 0.17304(12) 0.0275(8) Uani 1 1 d . . .
O3 O -0.2255(2) -0.1334(2) 0.25048(13) 0.0279(8) Uani 1 1 d . . .
O4 O -0.5501(2) -0.2397(2) 0.26703(13) 0.0311(8) Uani 1 1 d . . .
O5 O -0.4527(2) -0.0720(2) 0.31495(13) 0.0280(8) Uani 1 1 d . . .
O6 O -0.3123(2) -0.3043(2) 0.19689(13) 0.0324(8) Uani 1 1 d . . .
O7 O -0.5022(7) -0.7466(8) -0.0660(4) 0.187(5) Uani 1 1 d D . .
O8 O -1.3538(3) -0.0848(3) 0.4511(2) 0.0854(16) Uani 1 1 d . . .
O10 O -0.0734(5) -0.0359(5) 0.0628(3) 0.0374(18) Uani 0.50 1 d P A -1
O91 O 0.1983(8) -0.6666(6) -0.0009(4) 0.080(2) Uani 0.50 1 d P B -2
O92 O -0.0268(7) -0.4644(7) -0.0188(4) 0.085(2) Uani 0.50 1 d P C -1
C1 C -0.4694(3) -0.6505(3) 0.30147(18) 0.0194(10) Uani 1 1 d . . .
C2 C -0.4538(3) -0.6648(3) 0.24306(19) 0.0201(10) Uani 1 1 d . . .
C3 C -0.3581(3) -0.7000(3) 0.22556(19) 0.0216(11) Uani 1 1 d . . .
C4 C -0.3129(3) -0.7063(3) 0.27253(19) 0.0201(10) Uani 1 1 d . . .
C5 C -0.3818(3) -0.6763(3) 0.31967(18) 0.0200(10) Uani 1 1 d . . .
C6 C -0.9151(3) -0.2042(3) 0.32826(18) 0.0179(10) Uani 1 1 d . . .
C7 C -0.8721(3) -0.1184(3) 0.29066(18) 0.0196(10) Uani 1 1 d . . .
C8 C -0.8618(3) -0.1320(3) 0.23202(19) 0.0194(10) Uani 1 1 d . . .
C9 C -0.8977(3) -0.2257(3) 0.23389(18) 0.0209(10) Uani 1 1 d . . .
C10 C -0.9309(3) -0.2697(3) 0.29351(18) 0.0188(10) Uani 1 1 d . . .
C11 C -0.5592(3) -0.6158(3) 0.33959(18) 0.0215(10) Uani 1 1 d . . .
C12 C -0.5530(3) -0.5533(3) 0.37784(19) 0.0254(11) Uani 1 1 d . . .
H12 H -0.4904 -0.5316 0.3785 0.030 Uiso 1 1 calc R . .
C13 C -0.6359(3) -0.5225(3) 0.41467(19) 0.0271(11) Uani 1 1 d . . .
H13 H -0.6295 -0.4805 0.4404 0.032 Uiso 1 1 calc R . .
C14 C -0.7274(3) -0.5524(3) 0.4142(2) 0.0303(12) Uani 1 1 d . . .
H14 H -0.7842 -0.5314 0.4394 0.036 Uiso 1 1 calc R . .
C15 C -0.7356(3) -0.6137(3) 0.3762(2) 0.0313(12) Uani 1 1 d . . .
H15 H -0.7985 -0.6339 0.3750 0.038 Uiso 1 1 calc R . .
C16 C -0.6526(3) -0.6452(3) 0.34025(19) 0.0253(11) Uani 1 1 d . . .
H16 H -0.6595 -0.6882 0.3153 0.030 Uiso 1 1 calc R . .
C21 C -0.5269(3) -0.6505(3) 0.20782(19) 0.0235(11) Uani 1 1 d . . .
C22 C -0.5792(3) -0.5656(3) 0.2019(2) 0.0323(12) Uani 1 1 d . . .
H22 H -0.5661 -0.5147 0.2201 0.039 Uiso 1 1 calc R . .
C23 C -0.6496(4) -0.5533(4) 0.1706(2) 0.0453(14) Uani 1 1 d . . .
H23 H -0.6840 -0.4945 0.1677 0.054 Uiso 1 1 calc R . .
C24 C -0.6706(4) -0.6255(4) 0.1434(3) 0.0514(16) Uani 1 1 d . . .
H24 H -0.7188 -0.6173 0.1217 0.062 Uiso 1 1 calc R . .
C25 C -0.6185(4) -0.7112(4) 0.1489(2) 0.0444(14) Uani 1 1 d . . .
H25 H -0.6317 -0.7620 0.1307 0.053 Uiso 1 1 calc R . .
C26 C -0.5489(3) -0.7229(3) 0.1800(2) 0.0303(12) Uani 1 1 d . . .
H26 H -0.5145 -0.7817 0.1829 0.036 Uiso 1 1 calc R . .
C31 C -0.3119(3) -0.7247(3) 0.16700(19) 0.0206(10) Uani 1 1 d . . .
C32 C -0.3222(3) -0.6682(3) 0.1150(2) 0.0282(12) Uani 1 1 d . . .
H32 H -0.3597 -0.6113 0.1165 0.034 Uiso 1 1 calc R . .
C33 C -0.2789(3) -0.6934(4) 0.0609(2) 0.0340(13) Uani 1 1 d . . .
H33 H -0.2875 -0.6544 0.0261 0.041 Uiso 1 1 calc R . .
C34 C -0.2233(3) -0.7755(3) 0.0579(2) 0.0360(13) Uani 1 1 d . . .
H34 H -0.1934 -0.7926 0.0210 0.043 Uiso 1 1 calc R . .
C35 C -0.2112(3) -0.8325(3) 0.1084(2) 0.0329(13) Uani 1 1 d . . .
H35 H -0.1733 -0.8891 0.1065 0.040 Uiso 1 1 calc R . .
C36 C -0.2546(3) -0.8068(3) 0.1619(2) 0.0268(11) Uani 1 1 d . . .
H36 H -0.2452 -0.8462 0.1964 0.032 Uiso 1 1 calc R . .
C41 C -0.2113(3) -0.7346(3) 0.27273(19) 0.0221(11) Uani 1 1 d . . .
C42 C -0.1311(3) -0.6953(3) 0.2279(2) 0.0266(11) Uani 1 1 d . . .
H42 H -0.1422 -0.6508 0.1957 0.032 Uiso 1 1 calc R . .
C43 C -0.0361(3) -0.7200(4) 0.2294(2) 0.0328(12) Uani 1 1 d . . .
H43 H 0.0167 -0.6927 0.1981 0.039 Uiso 1 1 calc R . .
C44 C -0.0167(3) -0.7836(3) 0.2756(2) 0.0341(13) Uani 1 1 d . . .
H44 H 0.0488 -0.7995 0.2766 0.041 Uiso 1 1 calc R . .
C45 C -0.0948(3) -0.8240(3) 0.3207(2) 0.0299(12) Uani 1 1 d . . .
H45 H -0.0830 -0.8684 0.3527 0.036 Uiso 1 1 calc R . .
C46 C -0.1897(3) -0.7994(3) 0.3187(2) 0.0267(11) Uani 1 1 d . . .
H46 H -0.2422 -0.8278 0.3499 0.032 Uiso 1 1 calc R . .
C51 C -0.3714(3) -0.6855(3) 0.37996(19) 0.0201(10) Uani 1 1 d . . .
C52 C -0.4391(3) -0.7415(3) 0.42659(19) 0.0247(11) Uani 1 1 d . . .
H52 H -0.4937 -0.7699 0.4191 0.030 Uiso 1 1 calc R . .
C53 C -0.4276(3) -0.7559(3) 0.4831(2) 0.0333(12) Uani 1 1 d . . .
H53 H -0.4737 -0.7946 0.5137 0.040 Uiso 1 1 calc R . .
C54 C -0.3490(3) -0.7142(3) 0.4952(2) 0.0306(12) Uani 1 1 d . . .
H54 H -0.3409 -0.7242 0.5339 0.037 Uiso 1 1 calc R . .
C55 C -0.2831(3) -0.6579(3) 0.4502(2) 0.0299(12) Uani 1 1 d . . .
H55 H -0.2294 -0.6286 0.4581 0.036 Uiso 1 1 calc R . .
C56 C -0.2941(3) -0.6436(3) 0.3939(2) 0.0241(11) Uani 1 1 d . . .
H56 H -0.2479 -0.6042 0.3638 0.029 Uiso 1 1 calc R . .
C61 C -0.9406(3) -0.2207(3) 0.39297(19) 0.0213(10) Uani 1 1 d . . .
C62 C -0.8744(3) -0.2047(3) 0.4245(2) 0.0270(11) Uani 1 1 d . . .
H62 H -0.8097 -0.1838 0.4039 0.032 Uiso 1 1 calc R . .
C63 C -0.8999(4) -0.2185(3) 0.4849(2) 0.0334(12) Uani 1 1 d . . .
H63 H -0.8533 -0.2060 0.5052 0.040 Uiso 1 1 calc R . .
C64 C -0.9933(4) -0.2506(3) 0.5160(2) 0.0366(13) Uani 1 1 d . . .
H64 H -1.0110 -0.2599 0.5575 0.044 Uiso 1 1 calc R . .
C65 C -1.0603(4) -0.2689(3) 0.4859(2) 0.0347(13) Uani 1 1 d . . .
H65 H -1.1243 -0.2917 0.5066 0.042 Uiso 1 1 calc R . .
C66 C -1.0337(3) -0.2538(3) 0.42519(19) 0.0248(11) Uani 1 1 d . . .
H66 H -1.0805 -0.2665 0.4050 0.030 Uiso 1 1 calc R . .
C71 C -0.8483(3) -0.0319(3) 0.31083(18) 0.0186(10) Uani 1 1 d . . .
C72 C -0.7632(3) 0.0235(3) 0.2836(2) 0.0269(11) Uani 1 1 d . . .
H72 H -0.7181 0.0043 0.2510 0.032 Uiso 1 1 calc R . .
C73 C -0.7433(3) 0.1054(3) 0.3029(2) 0.0314(12) Uani 1 1 d . . .
H73 H -0.6866 0.1431 0.2823 0.038 Uiso 1 1 calc R . .
C74 C -0.8046(4) 0.1331(3) 0.3516(2) 0.0354(13) Uani 1 1 d . . .
H74 H -0.7893 0.1880 0.3656 0.042 Uiso 1 1 calc R . .
C75 C -0.8889(3) 0.0795(3) 0.3798(2) 0.0303(12) Uani 1 1 d . . .
H75 H -0.9321 0.0979 0.4133 0.036 Uiso 1 1 calc R . .
C76 C -0.9104(3) -0.0005(3) 0.35942(19) 0.0226(11) Uani 1 1 d . . .
H76 H -0.9692 -0.0355 0.3790 0.027 Uiso 1 1 calc R . .
C81 C -0.8195(3) -0.0628(3) 0.17821(18) 0.0223(11) Uani 1 1 d . . .
C82 C -0.7551(3) -0.0922(3) 0.13004(19) 0.0322(12) Uani 1 1 d . . .
H82 H -0.7383 -0.1581 0.1321 0.039 Uiso 1 1 calc R . .
C83 C -0.7152(4) -0.0286(4) 0.0798(2) 0.0462(15) Uani 1 1 d . . .
H83 H -0.6722 -0.0511 0.0477 0.055 Uiso 1 1 calc R . .
C84 C -0.7372(4) 0.0677(4) 0.0757(2) 0.0459(15) Uani 1 1 d . . .
H84 H -0.7091 0.1118 0.0411 0.055 Uiso 1 1 calc R . .
C85 C -0.7998(4) 0.0990(4) 0.1221(2) 0.0363(13) Uani 1 1 d . . .
H85 H -0.8149 0.1653 0.1196 0.044 Uiso 1 1 calc R . .
C86 C -0.8417(3) 0.0352(3) 0.1726(2) 0.0270(11) Uani 1 1 d . . .
H86 H -0.8861 0.0583 0.2040 0.032 Uiso 1 1 calc R . .
C91 C -0.9030(3) -0.2682(3) 0.18263(19) 0.0218(11) Uani 1 1 d . . .
C92 C -0.8676(3) -0.3607(3) 0.1765(2) 0.0257(11) Uani 1 1 d . . .
H92 H -0.8386 -0.3959 0.2053 0.031 Uiso 1 1 calc R . .
C93 C -0.8745(3) -0.4015(4) 0.1289(2) 0.0327(12) Uani 1 1 d . . .
H93 H -0.8509 -0.4646 0.1258 0.039 Uiso 1 1 calc R . .
C94 C -0.9149(4) -0.3513(4) 0.0865(2) 0.0368(13) Uani 1 1 d . . .
H94 H -0.9193 -0.3793 0.0540 0.044 Uiso 1 1 calc R . .
C95 C -0.9495(3) -0.2596(4) 0.0913(2) 0.0342(12) Uani 1 1 d . . .
H95 H -0.9774 -0.2243 0.0621 0.041 Uiso 1 1 calc R . .
C96 C -0.9431(3) -0.2194(3) 0.13915(19) 0.0276(11) Uani 1 1 d . . .
H96 H -0.9671 -0.1564 0.1420 0.033 Uiso 1 1 calc R . .
C101 C -0.9717(3) -0.3686(3) 0.31485(18) 0.0190(10) Uani 1 1 d . . .
C102 C -0.9466(3) -0.4271(3) 0.3625(2) 0.0241(11) Uani 1 1 d . . .
H102 H -0.9039 -0.4023 0.3815 0.029 Uiso 1 1 calc R . .
C103 C -0.9830(3) -0.5204(3) 0.3825(2) 0.0273(11) Uani 1 1 d . . .
H103 H -0.9675 -0.5577 0.4160 0.033 Uiso 1 1 calc R . .
C104 C -1.0416(3) -0.5590(3) 0.3540(2) 0.0303(12) Uani 1 1 d . . .
H104 H -1.0644 -0.6236 0.3667 0.036 Uiso 1 1 calc R . .
C105 C -1.0669(3) -0.5040(3) 0.3072(2) 0.0261(11) Uani 1 1 d . . .
H105 H -1.1073 -0.5304 0.2875 0.031 Uiso 1 1 calc R . .
C106 C -1.0337(3) -0.4095(3) 0.28852(19) 0.0225(11) Uani 1 1 d . . .
H106 H -1.0538 -0.3717 0.2568 0.027 Uiso 1 1 calc R . .
C110 C -0.1050(12) -0.0329(13) 0.0102(9) 0.041(4) Uani 0.50 1 d P A -1
H11I H -0.1454 -0.0905 0.0136 0.049 Uiso 0.50 1 calc PR A -1
H11J H -0.1454 0.0247 0.0040 0.049 Uiso 0.50 1 calc PR A -1
C111 C -0.2918(3) -0.3787(3) 0.3391(2) 0.0329(12) Uani 1 1 d . . .
H11A H -0.2318 -0.3557 0.3085 0.039 Uiso 1 1 calc R . .
H11B H -0.3120 -0.4413 0.3326 0.039 Uiso 1 1 calc R . .
C112 C -0.2740(3) -0.3876(3) 0.3990(2) 0.0351(13) Uani 1 1 d . . .
H11C H -0.2306 -0.3354 0.4010 0.042 Uiso 1 1 calc R . .
H11D H -0.2452 -0.4504 0.4107 0.042 Uiso 1 1 calc R . .
C113 C -0.3767(4) -0.3790(4) 0.4364(2) 0.0387(13) Uani 1 1 d . . .
H11E H -0.3758 -0.3593 0.4738 0.046 Uiso 1 1 calc R . .
H11F H -0.4139 -0.4402 0.4446 0.046 Uiso 1 1 calc R . .
C114 C -0.4194(4) -0.3014(4) 0.39798(19) 0.0372(13) Uani 1 1 d . . .
H11G H -0.4908 -0.3115 0.4050 0.045 Uiso 1 1 calc R . .
H11H H -0.4077 -0.2372 0.4061 0.045 Uiso 1 1 calc R . .
C120 C -0.022(3) -0.030(3) -0.038(2) 0.057(12) Uani 0.50 1 d P A -1
H12A H -0.0325 0.0149 -0.0721 0.069 Uiso 0.50 1 calc PR A -1
H12B H -0.0078 -0.0943 -0.0478 0.069 Uiso 0.50 1 calc PR A -1
C130 C 0.0664(12) 0.0091(14) -0.0141(10) 0.046(5) Uani 0.50 1 d P A -1
H13A H 0.1175 -0.0397 -0.0108 0.055 Uiso 0.50 1 calc PR A -1
H13B H 0.0967 0.0697 -0.0386 0.055 Uiso 0.50 1 calc PR A -1
C140 C 0.003(3) 0.024(2) 0.0456(19) 0.029(6) Uani 0.50 1 d P A -1
H14A H 0.0430 0.0132 0.0747 0.035 Uiso 0.50 1 calc PR A -1
H14B H -0.0199 0.0914 0.0430 0.035 Uiso 0.50 1 calc PR A -1
C211 C -0.3607(4) -0.0817(4) 0.1125(2) 0.0527(16) Uani 1 1 d . . .
H21A H -0.3678 -0.1485 0.1068 0.063 Uiso 1 1 calc R . .
H21B H -0.2905 -0.0631 0.0994 0.063 Uiso 1 1 calc R . .
C212 C -0.4184(7) -0.0160(6) 0.0800(3) 0.122(4) Uani 1 1 d . . .
H21C H -0.3738 0.0274 0.0478 0.147 Uiso 1 1 calc R . .
H21D H -0.4579 -0.0533 0.0626 0.147 Uiso 1 1 calc R . .
C213 C -0.4798(5) 0.0379(5) 0.1168(3) 0.078(2) Uani 1 1 d . . .
H21E H -0.5490 0.0250 0.1184 0.093 Uiso 1 1 calc R . .
H21F H -0.4659 0.1073 0.1023 0.093 Uiso 1 1 calc R . .
C214 C -0.4624(4) 0.0109(3) 0.1752(2) 0.0388(13) Uani 1 1 d . . .
H21G H -0.4295 0.0641 0.1851 0.047 Uiso 1 1 calc R . .
H21H H -0.5251 -0.0046 0.2051 0.047 Uiso 1 1 calc R . .
C311 C -0.1740(3) -0.0618(3) 0.2021(2) 0.0321(12) Uani 1 1 d . . .
H31A H -0.2201 -0.0132 0.1898 0.038 Uiso 1 1 calc R . .
H31B H -0.1413 -0.0923 0.1683 0.038 Uiso 1 1 calc R . .
C312 C -0.0988(3) -0.0155(4) 0.2249(2) 0.0432(15) Uani 1 1 d . . .
H31C H -0.0316 -0.0340 0.2060 0.052 Uiso 1 1 calc R . .
H31D H -0.1033 0.0554 0.2170 0.052 Uiso 1 1 calc R . .
C313 C -0.1230(4) -0.0522(4) 0.2892(2) 0.0451(15) Uani 1 1 d . . .
H31E H -0.1680 -0.0084 0.3109 0.054 Uiso 1 1 calc R . .
H31F H -0.0630 -0.0598 0.3037 0.054 Uiso 1 1 calc R . .
C314 C -0.1715(4) -0.1476(4) 0.2951(3) 0.0460(15) Uani 1 1 d . . .
H31G H -0.1221 -0.1984 0.2885 0.055 Uiso 1 1 calc R . .
H31H H -0.2162 -0.1658 0.3345 0.055 Uiso 1 1 calc R . .
C411 C -0.6043(4) -0.3166(4) 0.3106(2) 0.0583(18) Uani 1 1 d . . .
H41A H -0.6348 -0.2926 0.3473 0.070 Uiso 1 1 calc R . .
H41B H -0.5600 -0.3697 0.3193 0.070 Uiso 1 1 calc R . .
C412 C -0.6811(3) -0.3506(4) 0.2858(2) 0.0386(13) Uani 1 1 d . . .
H41C H -0.7464 -0.3273 0.3043 0.046 Uiso 1 1 calc R . .
H41D H -0.6832 -0.4216 0.2918 0.046 Uiso 1 1 calc R . .
C413 C -0.6510(3) -0.3085(3) 0.2215(2) 0.0377(13) Uani 1 1 d . . .
H41E H -0.7085 -0.2971 0.2048 0.045 Uiso 1 1 calc R . .
H41F H -0.6046 -0.3507 0.1992 0.045 Uiso 1 1 calc R . .
C414 C -0.6023(4) -0.2152(4) 0.2222(3) 0.0446(14) Uani 1 1 d . . .
H41G H -0.5567 -0.1914 0.1838 0.053 Uiso 1 1 calc R . .
H41H H -0.6516 -0.1654 0.2318 0.053 Uiso 1 1 calc R . .
C511 C -0.5502(3) -0.0654(3) 0.3524(2) 0.0398(14) Uani 1 1 d . . .
H51A H -0.5628 -0.1190 0.3861 0.048 Uiso 1 1 calc R . .
H51B H -0.6004 -0.0676 0.3304 0.048 Uiso 1 1 calc R . .
C512 C -0.5520(3) 0.0306(4) 0.3730(2) 0.0375(13) Uani 1 1 d . . .
H51C H -0.6180 0.0592 0.3784 0.045 Uiso 1 1 calc R . .
H51D H -0.5320 0.0235 0.4101 0.045 Uiso 1 1 calc R . .
C513 C -0.4786(4) 0.0902(3) 0.3236(2) 0.0383(13) Uani 1 1 d . . .
H51E H -0.5073 0.1151 0.2904 0.046 Uiso 1 1 calc R . .
H51F H -0.4532 0.1446 0.3367 0.046 Uiso 1 1 calc R . .
C514 C -0.4002(3) 0.0183(3) 0.3079(2) 0.0367(13) Uani 1 1 d . . .
H51G H -0.3613 0.0374 0.2670 0.044 Uiso 1 1 calc R . .
H51H H -0.3557 0.0124 0.3341 0.044 Uiso 1 1 calc R . .
C611 C -0.2100(3) -0.3104(4) 0.1674(2) 0.0408(14) Uani 1 1 d . . .
H61A H -0.1683 -0.2799 0.1870 0.049 Uiso 1 1 calc R . .
H61B H -0.1974 -0.2778 0.1262 0.049 Uiso 1 1 calc R . .
C612 C -0.1894(4) -0.4147(4) 0.1708(3) 0.0525(16) Uani 1 1 d . . .
H61C H -0.1366 -0.4266 0.1369 0.063 Uiso 1 1 calc R . .
H61D H -0.1698 -0.4413 0.2072 0.063 Uiso 1 1 calc R . .
C613 C -0.2826(4) -0.4573(4) 0.1703(3) 0.068(2) Uani 1 1 d . . .
H61E H -0.2892 -0.5244 0.1915 0.081 Uiso 1 1 calc R . .
H61F H -0.2864 -0.4570 0.1297 0.081 Uiso 1 1 calc R . .
C614 C -0.3609(4) -0.3967(3) 0.2000(2) 0.0426(14) Uani 1 1 d . . .
H61G H -0.4144 -0.3871 0.1798 0.051 Uiso 1 1 calc R . .
H61H H -0.3886 -0.4271 0.2412 0.051 Uiso 1 1 calc R . .
C711 C -0.5762(10) -0.7002(9) -0.0561(7) 0.159(6) Uani 1 1 d D . .
H71A H -0.6241 -0.7344 -0.0213 0.191 Uiso 1 1 calc R . .
H71B H -0.6059 -0.6924 -0.0898 0.191 Uiso 1 1 calc R . .
C712 C -0.5529(7) -0.6057(6) -0.0456(4) 0.117(3) Uani 1 1 d . . .
H71C H -0.6063 -0.5836 -0.0153 0.141 Uiso 1 1 calc R . .
H71D H -0.5419 -0.5574 -0.0819 0.141 Uiso 1 1 calc R . .
C713 C -0.4623(6) -0.6218(5) -0.0253(3) 0.080(2) Uani 1 1 d . . .
H71E H -0.4768 -0.6300 0.0179 0.097 Uiso 1 1 calc R . .
H71F H -0.4154 -0.5675 -0.0426 0.097 Uiso 1 1 calc R . .
C714 C -0.4223(7) -0.7129(6) -0.0464(4) 0.118(3) Uani 1 1 d . . .
H71G H -0.3626 -0.6997 -0.0788 0.142 Uiso 1 1 calc R . .
H71H H -0.4071 -0.7602 -0.0143 0.142 Uiso 1 1 calc R . .
C811 C -1.3540(4) 0.0114(4) 0.4593(2) 0.0485(15) Uani 1 1 d . . .
H81A H -1.4125 0.0233 0.4899 0.058 Uiso 1 1 calc R . .
H81B H -1.3554 0.0553 0.4225 0.058 Uiso 1 1 calc R . .
C812 C -1.2618(4) 0.0285(4) 0.4774(2) 0.0506(16) Uani 1 1 d . . .
H81C H -1.2233 0.0832 0.4507 0.061 Uiso 1 1 calc R . .
H81D H -1.2777 0.0419 0.5178 0.061 Uiso 1 1 calc R . .
C813 C -1.2078(5) -0.0620(5) 0.4734(3) 0.079(2) Uani 1 1 d . . .
H81E H -1.1571 -0.0567 0.4360 0.094 Uiso 1 1 calc R . .
H81F H -1.1759 -0.0790 0.5061 0.094 Uiso 1 1 calc R . .
C814 C -1.2830(5) -0.1340(4) 0.4769(3) 0.0684(19) Uani 1 1 d . . .
H81G H -1.2539 -0.1860 0.4556 0.082 Uiso 1 1 calc R . .
H81H H -1.3128 -0.1626 0.5182 0.082 Uiso 1 1 calc R . .
C911 C 0.1213(12) -0.7351(10) 0.0083(7) 0.080(2) Uani 0.50 1 d P B -2
H91A H 0.1425 -0.8008 0.0216 0.096 Uiso 0.50 1 calc PR B -2
H91B H 0.0999 -0.7343 -0.0280 0.096 Uiso 0.50 1 calc PR B -2
C912 C 0.039(3) -0.703(2) 0.0557(16) 0.080(2) Uani 0.50 1 d P B -2
H91C H 0.0208 -0.7530 0.0910 0.096 Uiso 0.50 1 calc PR B -2
H91D H -0.0200 -0.6838 0.0413 0.096 Uiso 0.50 1 calc PR B -2
C913 C 0.0883(11) -0.6157(10) 0.0676(6) 0.080(2) Uani 0.50 1 d P B -2
H91E H 0.0404 -0.5634 0.0736 0.096 Uiso 0.50 1 calc PR B -2
H91F H 0.1117 -0.6340 0.1035 0.096 Uiso 0.50 1 calc PR B -2
C914 C 0.1694(12) -0.5826(10) 0.0188(6) 0.080(2) Uani 0.50 1 d P B -2
H91G H 0.1487 -0.5353 -0.0113 0.096 Uiso 0.50 1 calc PR B -2
H91H H 0.2221 -0.5540 0.0313 0.096 Uiso 0.50 1 calc PR B -2
C921 C 0.0081(11) -0.3983(10) -0.0697(6) 0.085(2) Uani 0.50 1 d P C -1
H92A H -0.0099 -0.4189 -0.1030 0.102 Uiso 0.50 1 calc PR C -1
H92B H 0.0803 -0.3924 -0.0787 0.102 Uiso 0.50 1 calc PR C -1
C922 C -0.036(3) -0.309(2) -0.0594(17) 0.085(2) Uani 0.50 1 d P C -1
H92D H 0.0125 -0.2682 -0.0510 0.102 Uiso 0.50 1 calc PR C -1
H92C H -0.0520 -0.2758 -0.0958 0.102 Uiso 0.50 1 calc PR C -1
C923 C -0.1206(14) -0.3135(11) -0.0144(8) 0.085(2) Uani 0.50 1 d P C -1
H92F H -0.1778 -0.2857 -0.0279 0.102 Uiso 0.50 1 calc PR C -1
H92E H -0.1119 -0.2833 0.0182 0.102 Uiso 0.50 1 calc PR C -1
C924 C -0.1269(12) -0.4291(11) 0.0020(7) 0.085(2) Uani 0.50 1 d P C -1
H92G H -0.1509 -0.4497 0.0447 0.102 Uiso 0.50 1 calc PR C -1
H92H H -0.1721 -0.4547 -0.0174 0.102 Uiso 0.50 1 calc PR C -1

loop_
_atom_site_aniso_label
_atom_site_aniso_U_11
_atom_site_aniso_U_22
_atom_site_aniso_U_33
_atom_site_aniso_U_23
_atom_site_aniso_U_13
_atom_site_aniso_U_12
Yb1 0.01986(12) 0.01903(12) 0.03433(14) -0.00418(9) -0.00787(9) 0.00190(8)
O1 0.0250(18) 0.0283(19) 0.0275(18) -0.0028(15) -0.0058(15) 0.0137(14)
O2 0.0265(18) 0.0291(19) 0.0243(18) -0.0012(15) -0.0045(14) 0.0033(15)
O3 0.0196(17) 0.0230(18) 0.043(2) -0.0050(15) -0.0104(15) -0.0033(14)
O4 0.0232(18) 0.0297(19) 0.042(2) -0.0014(16) -0.0125(16) -0.0078(15)
O5 0.0244(18) 0.0236(18) 0.0347(19) -0.0133(15) -0.0002(15) 0.0049(14)
O6 0.0283(19) 0.0253(19) 0.043(2) -0.0145(16) -0.0022(16) 0.0008(15)
O7 0.173(9) 0.213(11) 0.208(9) -0.157(8) -0.019(7) -0.057(7)
O8 0.073(3) 0.040(3) 0.171(5) -0.015(3) -0.084(3) 0.003(2)
O10 0.043(5) 0.044(5) 0.023(4) -0.007(4) -0.003(4) 0.004(4)
O91 0.110(5) 0.056(4) 0.076(4) -0.005(3) -0.028(4) -0.040(4)
O92 0.088(5) 0.076(5) 0.081(5) 0.003(4) -0.014(4) 0.004(4)
C1 0.018(2) 0.012(2) 0.027(3) -0.006(2) -0.003(2) 0.0009(19)
C2 0.018(2) 0.014(2) 0.030(3) -0.005(2) -0.008(2) 0.0018(19)
C3 0.019(2) 0.014(2) 0.029(3) -0.004(2) 0.000(2) 0.0041(19)
C4 0.019(2) 0.012(2) 0.028(3) -0.003(2) -0.005(2) 0.0056(19)
C5 0.019(2) 0.017(2) 0.023(3) -0.007(2) -0.002(2) 0.0015(19)
C6 0.012(2) 0.019(2) 0.021(2) -0.004(2) -0.0027(19) 0.0004(18)
C7 0.012(2) 0.018(2) 0.029(3) -0.005(2) -0.005(2) 0.0057(19)
C8 0.012(2) 0.014(2) 0.031(3) -0.002(2) -0.006(2) 0.0049(18)
C9 0.015(2) 0.023(3) 0.023(3) -0.002(2) -0.004(2) 0.0044(19)
C10 0.009(2) 0.017(2) 0.029(3) -0.005(2) -0.0016(19) 0.0041(18)
C11 0.022(3) 0.012(2) 0.029(3) -0.004(2) -0.005(2) 0.0052(19)
C12 0.019(3) 0.024(3) 0.034(3) -0.006(2) -0.008(2) 0.008(2)
C13 0.033(3) 0.022(3) 0.028(3) -0.009(2) -0.009(2) 0.011(2)
C14 0.030(3) 0.021(3) 0.032(3) -0.005(2) 0.005(2) 0.009(2)
C15 0.016(3) 0.029(3) 0.043(3) -0.004(2) 0.001(2) 0.001(2)
C16 0.021(3) 0.016(2) 0.038(3) -0.012(2) -0.001(2) 0.000(2)
C21 0.018(3) 0.024(3) 0.029(3) -0.010(2) -0.003(2) 0.004(2)
C22 0.027(3) 0.029(3) 0.045(3) -0.012(2) -0.015(2) 0.010(2)
C23 0.047(3) 0.045(4) 0.056(4) -0.018(3) -0.031(3) 0.026(3)
C24 0.040(3) 0.059(4) 0.071(4) -0.017(3) -0.040(3) 0.013(3)
C25 0.044(3) 0.045(4) 0.057(4) -0.023(3) -0.025(3) 0.003(3)
C26 0.028(3) 0.022(3) 0.043(3) -0.008(2) -0.012(2) 0.004(2)
C31 0.012(2) 0.018(2) 0.030(3) -0.005(2) -0.002(2) 0.0004(19)
C32 0.030(3) 0.021(3) 0.033(3) -0.005(2) -0.008(2) 0.005(2)
C33 0.038(3) 0.035(3) 0.026(3) -0.002(2) -0.004(2) 0.000(2)
C34 0.035(3) 0.032(3) 0.036(3) -0.014(3) 0.006(2) -0.001(2)
C35 0.029(3) 0.024(3) 0.038(3) -0.006(2) 0.006(2) 0.006(2)
C36 0.022(3) 0.023(3) 0.031(3) 0.002(2) -0.003(2) 0.003(2)
C41 0.017(3) 0.018(2) 0.032(3) -0.011(2) -0.003(2) 0.0063(19)
C42 0.025(3) 0.025(3) 0.030(3) -0.008(2) -0.005(2) 0.006(2)
C43 0.018(3) 0.039(3) 0.037(3) -0.006(3) 0.000(2) 0.003(2)
C44 0.019(3) 0.036(3) 0.052(3) -0.018(3) -0.014(3) 0.013(2)
C45 0.029(3) 0.029(3) 0.035(3) -0.011(2) -0.014(2) 0.015(2)
C46 0.021(3) 0.024(3) 0.032(3) -0.007(2) 0.000(2) 0.005(2)
C51 0.019(2) 0.010(2) 0.030(3) -0.005(2) -0.004(2) 0.0098(19)
C52 0.020(3) 0.023(3) 0.031(3) -0.012(2) -0.002(2) 0.006(2)
C53 0.034(3) 0.028(3) 0.033(3) -0.010(2) 0.003(2) 0.004(2)
C54 0.033(3) 0.032(3) 0.027(3) -0.007(2) -0.006(2) 0.011(2)
C55 0.026(3) 0.027(3) 0.040(3) -0.012(2) -0.011(2) 0.009(2)
C56 0.020(3) 0.016(2) 0.035(3) -0.005(2) -0.006(2) 0.005(2)
C61 0.023(3) 0.013(2) 0.031(3) -0.001(2) -0.012(2) 0.0009(19)
C62 0.029(3) 0.017(2) 0.038(3) -0.001(2) -0.018(2) 0.004(2)
C63 0.051(4) 0.023(3) 0.038(3) -0.009(2) -0.033(3) 0.011(2)
C64 0.065(4) 0.017(3) 0.028(3) 0.000(2) -0.014(3) 0.010(3)
C65 0.042(3) 0.027(3) 0.032(3) -0.005(2) -0.004(3) 0.001(2)
C66 0.024(3) 0.025(3) 0.028(3) -0.005(2) -0.010(2) 0.002(2)
C71 0.016(2) 0.016(2) 0.026(3) -0.001(2) -0.012(2) 0.0045(19)
C72 0.019(3) 0.024(3) 0.038(3) -0.002(2) -0.010(2) -0.001(2)
C73 0.027(3) 0.023(3) 0.045(3) 0.001(2) -0.014(2) -0.007(2)
C74 0.046(3) 0.016(3) 0.054(3) -0.011(2) -0.028(3) 0.002(2)
C75 0.038(3) 0.022(3) 0.037(3) -0.012(2) -0.017(2) 0.008(2)
C76 0.021(3) 0.015(2) 0.033(3) -0.001(2) -0.013(2) 0.002(2)
C81 0.018(2) 0.023(3) 0.027(3) -0.002(2) -0.008(2) 0.000(2)
C82 0.027(3) 0.029(3) 0.035(3) -0.001(2) 0.000(2) 0.007(2)
C83 0.037(3) 0.046(4) 0.040(3) 0.003(3) 0.013(3) 0.003(3)
C84 0.045(4) 0.047(4) 0.035(3) 0.017(3) -0.006(3) -0.007(3)
C85 0.039(3) 0.024(3) 0.046(3) 0.010(3) -0.021(3) -0.010(2)
C86 0.018(3) 0.031(3) 0.033(3) -0.002(2) -0.010(2) 0.000(2)
C91 0.017(2) 0.022(3) 0.024(3) -0.005(2) -0.001(2) 0.000(2)
C92 0.019(3) 0.025(3) 0.033(3) -0.006(2) -0.006(2) 0.002(2)
C93 0.031(3) 0.031(3) 0.039(3) -0.014(3) -0.007(2) 0.007(2)
C94 0.039(3) 0.045(3) 0.029(3) -0.017(3) -0.008(2) 0.006(3)
C95 0.035(3) 0.038(3) 0.029(3) -0.001(2) -0.009(2) 0.012(2)
C96 0.031(3) 0.025(3) 0.025(3) -0.002(2) -0.006(2) 0.007(2)
C101 0.014(2) 0.019(2) 0.023(2) -0.004(2) -0.003(2) 0.0060(19)
C102 0.014(2) 0.019(3) 0.039(3) -0.008(2) -0.006(2) 0.001(2)
C103 0.020(3) 0.023(3) 0.036(3) 0.003(2) -0.008(2) 0.006(2)
C104 0.021(3) 0.017(3) 0.050(3) -0.005(2) -0.003(2) -0.003(2)
C105 0.021(3) 0.023(3) 0.034(3) -0.006(2) -0.004(2) -0.002(2)
C106 0.015(2) 0.026(3) 0.026(3) -0.009(2) -0.001(2) 0.002(2)
C110 0.034(11) 0.057(11) 0.037(8) -0.009(8) -0.017(9) 0.009(7)
C111 0.033(3) 0.024(3) 0.043(3) -0.008(2) -0.013(2) 0.011(2)
C112 0.041(3) 0.018(3) 0.054(3) -0.004(2) -0.028(3) 0.008(2)
C113 0.045(3) 0.039(3) 0.034(3) -0.002(3) -0.016(3) 0.000(3)
C114 0.033(3) 0.050(4) 0.026(3) -0.006(3) -0.005(2) 0.014(3)
C120 0.04(2) 0.081(18) 0.053(19) -0.036(16) 0.005(15) -0.023(10)
C130 0.028(11) 0.051(10) 0.057(12) -0.025(9) 0.002(10) 0.008(8)
C140 0.017(12) 0.026(9) 0.034(11) 0.003(8) 0.007(10) 0.001(8)
C211 0.052(4) 0.060(4) 0.038(3) -0.010(3) 0.004(3) 0.005(3)
C212 0.212(10) 0.121(7) 0.027(4) -0.010(4) -0.031(5) 0.090(7)
C213 0.105(6) 0.085(6) 0.058(4) -0.013(4) -0.050(4) 0.035(5)
C214 0.048(3) 0.019(3) 0.050(3) -0.002(2) -0.018(3) 0.012(2)
C311 0.024(3) 0.027(3) 0.042(3) -0.005(2) -0.006(2) 0.003(2)
C312 0.024(3) 0.033(3) 0.074(4) -0.018(3) -0.010(3) -0.003(2)
C313 0.035(3) 0.041(3) 0.072(4) -0.018(3) -0.029(3) 0.000(3)
C314 0.036(3) 0.036(3) 0.075(4) -0.004(3) -0.034(3) 0.003(3)
C411 0.054(4) 0.068(4) 0.048(4) 0.008(3) -0.011(3) -0.037(3)
C412 0.025(3) 0.034(3) 0.054(4) -0.005(3) -0.007(3) -0.006(2)
C413 0.027(3) 0.032(3) 0.061(4) -0.006(3) -0.025(3) 0.003(2)
C414 0.035(3) 0.032(3) 0.071(4) -0.001(3) -0.028(3) 0.000(2)
C511 0.028(3) 0.030(3) 0.051(3) 0.001(3) 0.003(3) 0.008(2)
C512 0.031(3) 0.050(4) 0.031(3) -0.012(3) -0.005(2) 0.014(3)
C513 0.044(3) 0.024(3) 0.048(3) -0.015(2) -0.006(3) 0.002(2)
C514 0.032(3) 0.037(3) 0.041(3) -0.013(3) -0.002(2) -0.008(2)
C611 0.032(3) 0.034(3) 0.054(3) -0.016(3) 0.001(3) 0.004(2)
C612 0.048(4) 0.031(3) 0.083(4) -0.022(3) -0.019(3) 0.017(3)
C613 0.062(4) 0.034(4) 0.107(5) -0.030(4) -0.009(4) 0.002(3)
C614 0.041(3) 0.034(3) 0.056(4) -0.019(3) -0.011(3) -0.007(3)
C711 0.206(15) 0.105(10) 0.223(15) 0.013(10) -0.181(14) -0.020(9)
C712 0.137(8) 0.083(7) 0.157(9) -0.020(6) -0.085(7) 0.007(6)
C713 0.105(6) 0.071(5) 0.084(5) -0.026(4) -0.050(5) 0.014(4)
C714 0.145(8) 0.092(7) 0.152(9) -0.061(6) -0.077(7) 0.034(6)
C811 0.048(4) 0.049(4) 0.045(3) -0.001(3) -0.010(3) -0.006(3)
C812 0.047(4) 0.056(4) 0.054(4) -0.010(3) -0.020(3) -0.012(3)
C813 0.050(4) 0.081(5) 0.131(7) -0.057(5) -0.047(4) 0.025(4)
C814 0.069(5) 0.043(4) 0.099(5) -0.009(4) -0.034(4) 0.009(3)
C911 0.110(5) 0.056(4) 0.076(4) -0.005(3) -0.028(4) -0.040(4)
C912 0.110(5) 0.056(4) 0.076(4) -0.005(3) -0.028(4) -0.040(4)
C913 0.110(5) 0.056(4) 0.076(4) -0.005(3) -0.028(4) -0.040(4)
C914 0.110(5) 0.056(4) 0.076(4) -0.005(3) -0.028(4) -0.040(4)
C921 0.088(5) 0.076(5) 0.081(5) 0.003(4) -0.014(4) 0.004(4)
C922 0.088(5) 0.076(5) 0.081(5) 0.003(4) -0.014(4) 0.004(4)
C923 0.088(5) 0.076(5) 0.081(5) 0.003(4) -0.014(4) 0.004(4)
C924 0.088(5) 0.076(5) 0.081(5) 0.003(4) -0.014(4) 0.004(4)

loop_
_atom_type_symbol
_atom_type_description
_atom_type_scat_dispersion_real
_atom_type_scat_dispersion_imag
_atom_type_scat_source
C C 0.0033 0.0016 'International Tables Vol C Tables 4.2.6.8 and 6.1.1.4'
H H 0.0000 0.0000 'International Tables Vol C Tables 4.2.6.8 and 6.1.1.4'
O O 0.0106 0.0060 'International Tables Vol C Tables 4.2.6.8 and 6.1.1.4'
Yb Yb -0.3850 5.5486 'International Tables Vol C Tables 4.2.6.8 and 6.1.1.4'

loop_
_geom_angle_atom_site_label_1
_geom_angle_atom_site_label_2
_geom_angle_atom_site_label_3
_geom_angle
O4 Yb1 O5 87.36(10)
O4 Yb1 O6 95.44(10)
O5 Yb1 O6 177.02(9)
O4 Yb1 O1 92.20(10)
O5 Yb1 O1 94.71(10)
O6 Yb1 O1 86.23(10)
O4 Yb1 O3 176.33(10)
O5 Yb1 O3 88.98(10)
O6 Yb1 O3 88.23(10)
O1 Yb1 O3 88.03(10)
O4 Yb1 O2 88.32(10)
O5 Yb1 O2 86.79(10)
O6 Yb1 O2 92.26(10)
O1 Yb1 O2 178.44(10)
O3 Yb1 O2 91.55(10)
C111 O1 C114 108.5(3)
C111 O1 Yb1 127.0(3)
C114 O1 Yb1 122.0(3)
C211 O2 C214 108.4(4)
C211 O2 Yb1 125.8(3)
C214 O2 Yb1 125.1(3)
C314 O3 C311 108.6(3)
C314 O3 Yb1 128.4(3)
C311 O3 Yb1 122.1(3)
C414 O4 C411 107.8(3)
C414 O4 Yb1 124.1(3)
C411 O4 Yb1 126.3(3)
C511 O5 C514 108.7(3)
C511 O5 Yb1 129.7(3)
C514 O5 Yb1 120.7(2)
C611 O6 C614 108.5(3)
C611 O6 Yb1 127.5(3)
C614 O6 Yb1 121.6(3)
C711 O7 C714 114.5(10)
C811 O8 C814 108.0(4)
C140 O10 C110 102.9(19)
C914 O91 C911 114.8(13)
C921 O92 C924 101.2(11)
C2 C1 C5 107.8(4)
C2 C1 C11 128.3(4)
C5 C1 C11 123.9(4)
C3 C2 C1 107.8(4)
C3 C2 C21 126.2(4)
C1 C2 C21 125.9(4)
C2 C3 C4 108.7(4)
C2 C3 C31 125.4(4)
C4 C3 C31 125.8(4)
C5 C4 C3 107.5(4)
C5 C4 C41 125.0(4)
C3 C4 C41 127.4(4)
C4 C5 C1 108.1(4)
C4 C5 C51 125.7(4)
C1 C5 C51 125.4(4)
C10 C6 C7 108.6(4)
C10 C6 C61 125.8(4)
C7 C6 C61 125.6(4)
C8 C7 C6 107.4(4)
C8 C7 C71 127.9(4)
C6 C7 C71 124.7(4)
C9 C8 C7 108.0(4)
C9 C8 C81 125.4(4)
C7 C8 C81 126.7(4)
C8 C9 C10 108.1(4)
C8 C9 C91 125.8(4)
C10 C9 C91 126.0(4)
C6 C10 C9 108.0(3)
C6 C10 C101 126.3(4)
C9 C10 C101 125.7(4)
C16 C11 C12 116.8(4)
C16 C11 C1 122.1(4)
C12 C11 C1 121.0(4)
C13 C12 C11 121.6(4)
C14 C13 C12 120.3(4)
C13 C14 C15 119.2(4)
C16 C15 C14 120.1(4)
C15 C16 C11 121.9(4)
C22 C21 C26 116.6(4)
C22 C21 C2 121.9(4)
C26 C21 C2 121.4(4)
C23 C22 C21 122.0(5)
C22 C23 C24 120.8(5)
C23 C24 C25 117.9(5)
C26 C25 C24 121.1(5)
C25 C26 C21 121.7(5)
C32 C31 C36 116.7(4)
C32 C31 C3 122.8(4)
C36 C31 C3 120.5(4)
C33 C32 C31 121.5(4)
C34 C33 C32 119.9(5)
C35 C34 C33 120.1(4)
C34 C35 C36 119.6(5)
C35 C36 C31 122.2(4)
C46 C41 C42 116.3(4)
C46 C41 C4 121.8(4)
C42 C41 C4 121.9(4)
C43 C42 C41 121.4(5)
C44 C43 C42 121.2(4)
C43 C44 C45 118.7(4)
C46 C45 C44 119.8(5)
C45 C46 C41 122.5(4)
C56 C51 C52 116.7(4)
C56 C51 C5 123.1(4)
C52 C51 C5 120.2(4)
C53 C52 C51 121.3(4)
C52 C53 C54 120.4(4)
C55 C54 C53 118.9(5)
C56 C55 C54 120.8(4)
C55 C56 C51 121.9(4)
C62 C61 C66 116.8(4)
C62 C61 C6 122.5(4)
C66 C61 C6 120.7(4)
C63 C62 C61 121.8(4)
C62 C63 C64 120.3(5)
C65 C64 C63 119.3(5)
C64 C65 C66 119.7(5)
C65 C66 C61 122.1(4)
C76 C71 C72 116.0(4)
C76 C71 C7 121.2(4)
C72 C71 C7 122.8(4)
C73 C72 C71 121.7(4)
C74 C73 C72 120.9(4)
C73 C74 C75 118.8(4)
C76 C75 C74 120.3(4)
C75 C76 C71 122.2(4)
C82 C81 C86 116.5(4)
C82 C81 C8 121.3(4)
C86 C81 C8 122.2(4)
C83 C82 C81 121.9(5)
C82 C83 C84 120.5(5)
C85 C84 C83 119.1(5)
C84 C85 C86 120.9(5)
C85 C86 C81 121.1(4)
C96 C91 C92 117.2(4)
C96 C91 C9 121.8(4)
C92 C91 C9 121.0(4)
C93 C92 C91 121.0(5)
C94 C93 C92 120.4(5)
C93 C94 C95 119.6(5)
C94 C95 C96 119.8(5)
C91 C96 C95 122.0(5)
C106 C101 C102 116.5(4)
C106 C101 C10 122.9(4)
C102 C101 C10 120.6(4)
C103 C102 C101 121.4(4)
C104 C103 C102 120.1(4)
C105 C104 C103 119.8(4)
C104 C105 C106 120.1(4)
C105 C106 C101 122.0(4)
C120 C110 O10 109(2)
O1 C111 C112 105.3(4)
C111 C112 C113 101.6(4)
C112 C113 C114 102.1(4)
O1 C114 C113 105.9(4)
C110 C120 C130 104(3)
C140 C130 C120 97(3)
O10 C140 C130 110(3)
O2 C211 C212 105.1(5)
C213 C212 C211 110.3(6)
C212 C213 C214 108.1(6)
O2 C214 C213 106.1(4)
O3 C311 C312 105.7(4)
C313 C312 C311 105.6(4)
C312 C313 C314 103.5(4)
O3 C314 C313 104.5(4)
O4 C411 C412 107.0(4)
C411 C412 C413 104.8(4)
C412 C413 C414 101.6(4)
O4 C414 C413 104.1(4)
O5 C511 C512 105.6(4)
C513 C512 C511 102.7(4)
C514 C513 C512 101.7(4)
O5 C514 C513 105.0(4)
O6 C611 C612 105.7(4)
C613 C612 C611 103.9(4)
C612 C613 C614 106.1(4)
O6 C614 C613 105.2(4)
O7 C711 C712 109.6(12)
C711 C712 C713 103.8(8)
C712 C713 C714 103.7(6)
O7 C714 C713 102.7(7)
O8 C811 C812 107.6(5)
C813 C812 C811 104.1(5)
C814 C813 C812 104.6(5)
O8 C814 C813 106.1(5)
O91 C911 C912 104.1(13)
C911 C912 C913 101(2)
C914 C913 C912 109.6(17)
O91 C914 C913 101.1(11)
O92 C921 C922 106.6(19)
C923 C922 C921 116(3)
C922 C923 C924 96.2(18)
O92 C924 C923 106.7(12)

loop_
_geom_bond_atom_site_label_1
_geom_bond_atom_site_label_2
_geom_bond_distance
Yb1 O4 2.375(3)
Yb1 O5 2.386(3)
Yb1 O6 2.389(3)
Yb1 O1 2.393(3)
Yb1 O3 2.393(3)
Yb1 O2 2.420(3)
O1 C111 1.453(5)
O1 C114 1.455(5)
O2 C211 1.446(6)
O2 C214 1.452(5)
O3 C314 1.449(6)
O3 C311 1.452(5)
O4 C414 1.441(6)
O4 C411 1.453(5)
O5 C511 1.452(5)
O5 C514 1.458(5)
O6 C611 1.445(5)
O6 C614 1.477(5)
O7 C711 1.209(12)
O7 C714 1.451(11)
O8 C811 1.407(6)
O8 C814 1.409(7)
O10 C140 1.33(4)
O10 C110 1.44(2)
O91 C914 1.367(17)
O91 C911 1.428(15)
O92 C921 1.390(15)
O92 C924 1.477(17)
C1 C2 1.413(6)
C1 C5 1.428(6)
C1 C11 1.490(6)
C2 C3 1.412(6)
C2 C21 1.480(6)
C3 C4 1.418(6)
C3 C31 1.489(6)
C4 C5 1.412(6)
C4 C41 1.478(6)
C5 C51 1.475(6)
C6 C10 1.409(6)
C6 C7 1.428(5)
C6 C61 1.481(6)
C7 C8 1.425(6)
C7 C71 1.470(6)
C8 C9 1.422(6)
C8 C81 1.479(6)
C9 C10 1.422(6)
C9 C91 1.481(6)
C10 C101 1.483(5)
C11 C16 1.390(6)
C11 C12 1.401(6)
C12 C13 1.386(6)
C13 C14 1.375(6)
C14 C15 1.391(6)
C15 C16 1.381(6)
C21 C22 1.394(6)
C21 C26 1.398(6)
C22 C23 1.379(7)
C23 C24 1.382(7)
C24 C25 1.400(7)
C25 C26 1.368(7)
C31 C32 1.397(6)
C31 C36 1.400(6)
C32 C33 1.390(6)
C33 C34 1.382(6)
C34 C35 1.379(7)
C35 C36 1.383(6)
C41 C46 1.396(6)
C41 C42 1.401(6)
C42 C43 1.383(6)
C43 C44 1.378(6)
C44 C45 1.390(6)
C45 C46 1.384(6)
C51 C56 1.397(6)
C51 C52 1.410(6)
C52 C53 1.386(6)
C53 C54 1.389(6)
C54 C55 1.380(6)
C55 C56 1.379(6)
C61 C62 1.388(6)
C61 C66 1.394(6)
C62 C63 1.384(6)
C63 C64 1.386(7)
C64 C65 1.382(7)
C65 C66 1.389(6)
C71 C76 1.403(6)
C71 C72 1.403(6)
C72 C73 1.383(6)
C73 C74 1.378(6)
C74 C75 1.385(6)
C75 C76 1.380(6)
C81 C82 1.397(6)
C81 C86 1.401(6)
C82 C83 1.374(6)
C83 C84 1.379(7)
C84 C85 1.366(7)
C85 C86 1.386(6)
C91 C96 1.382(6)
C91 C92 1.403(6)
C92 C93 1.396(6)
C93 C94 1.371(7)
C94 C95 1.385(7)
C95 C96 1.391(6)
C101 C106 1.393(6)
C101 C102 1.404(6)
C102 C103 1.390(6)
C103 C104 1.379(6)
C104 C105 1.368(6)
C105 C106 1.389(6)
C110 C120 1.41(5)
C111 C112 1.504(6)
C112 C113 1.514(6)
C113 C114 1.517(7)
C120 C130 1.64(4)
C130 C140 1.53(5)
C211 C212 1.467(9)
C212 C213 1.387(9)
C213 C214 1.467(7)
C311 C312 1.524(6)
C312 C313 1.494(7)
C313 C314 1.500(6)
C411 C412 1.491(7)
C412 C413 1.510(7)
C413 C414 1.512(6)
C511 C512 1.521(6)
C512 C513 1.507(6)
C513 C514 1.501(7)
C611 C612 1.487(6)
C612 C613 1.468(7)
C613 C614 1.491(7)
C711 C712 1.466(13)
C712 C713 1.477(10)
C713 C714 1.508(9)
C811 C812 1.512(7)
C812 C813 1.474(8)
C813 C814 1.471(8)
C911 C912 1.53(4)
C912 C913 1.53(3)
C913 C914 1.437(18)
C921 C922 1.43(3)
C922 C923 1.39(4)
C923 C924 1.612(18)
